data_1576523
loop_
_publ_author_name
'Liu, Jin'
'Nan, Zi-Ang'
'Li, Qing'
'Shen, Chuan-Qi'
'Wang, Zuo-Bei'
'Lin, Fu-Lin'
'Chen, Ting'
'Liu, Lu-Yao'
'Xie, Zhuo-Zhou'
'Zhuo, Zhu'
'Wang, Wei'
'Huang, You-Gui'

_publ_section_title
;
 Unlocking spontaneous chiral resolution in silver clusters through steric
 and anionic control.
;
_journal_issue 10
_journal_name_full 'Chemical science'
_journal_page_first 4948
_journal_page_last 4954
_journal_paper_doi 10.1039/d5sc08561f
_journal_volume 17
_journal_year 2026
_chemical_formula_moiety 'C72 H54 Ag3 N14, 3(H2 O), 3(C H3 O3 S)'
_chemical_formula_sum 'C75 H69 Ag3 N14 O12 S3'
_chemical_formula_weight 1778.23
_space_group_crystal_system trigonal
_space_group_IT_number 148
_space_group_name_Hall '-R 3'
_space_group_name_H-M_alt 'R -3 :H'
_atom_sites_solution_hydrogens mixed
_atom_sites_solution_primary dual
_audit_creation_date 2025-04-08
_audit_creation_method
;
Olex2 1.5
(compiled 2025.03.04 svn.red2d20d0 for OlexSys, GUI svn.r7188)
;
_audit_update_record
;
2025-10-16 deposited with the CCDC.	2026-01-20 downloaded from the CCDC.
;
_cell_angle_alpha 90
_cell_angle_beta 90
_cell_angle_gamma 120
_cell_formula_units_Z 6
_cell_length_a 17.7824(5)
_cell_length_b 17.7824(5)
_cell_length_c 46.121(2)
_cell_measurement_reflns_used 9936
_cell_measurement_temperature 200.00
_cell_measurement_theta_max 27.38
_cell_measurement_theta_min 2.29
_cell_volume 12630.2(7)
_computing_cell_refinement 'SAINT V8.40A (Bruker, 2019)'
_computing_data_reduction 'SAINT V8.40A (Bruker, 2019)'
_computing_molecular_graphics 'Olex2 1.5 (Dolomanov et al., 2009)'
_computing_publication_material 'Olex2 1.5 (Dolomanov et al., 2009)'
_computing_structure_refinement 'SHELXL 2018/3 (Sheldrick, 2015)'
_computing_structure_solution 'SHELXT 2018/2 (Sheldrick, 2018)'
_diffrn_ambient_temperature 200.00
_diffrn_measured_fraction_theta_full 0.997
_diffrn_measured_fraction_theta_max 0.997
_diffrn_measurement_device_type 'CCD area detector'
_diffrn_measurement_method 'phi and omega scans'
_diffrn_radiation_type MoK\a
_diffrn_radiation_wavelength 0.71073
_diffrn_reflns_av_R_equivalents 0.0719
_diffrn_reflns_av_unetI/netI 0.0589
_diffrn_reflns_Laue_measured_fraction_full 0.997
_diffrn_reflns_Laue_measured_fraction_max 0.997
_diffrn_reflns_limit_h_max 23
_diffrn_reflns_limit_h_min -20
_diffrn_reflns_limit_k_max 23
_diffrn_reflns_limit_k_min -23
_diffrn_reflns_limit_l_max 59
_diffrn_reflns_limit_l_min -58
_diffrn_reflns_number 33332
_diffrn_reflns_point_group_measured_fraction_full 0.997
_diffrn_reflns_point_group_measured_fraction_max 0.997
_diffrn_reflns_theta_full 25.242
_diffrn_reflns_theta_max 27.510
_diffrn_reflns_theta_min 2.574
_exptl_absorpt_coefficient_mu 0.829
_exptl_absorpt_correction_T_max 0.7456
_exptl_absorpt_correction_T_min 0.4197
_exptl_absorpt_correction_type none
_exptl_absorpt_process_details
;
SADABS-2016/2 (Bruker,2016/2) was used for absorption correction.
wR2(int) was 0.1555 before and 0.0811 after correction.
The Ratio of minimum to maximum transmission is 0.5629.
The \l/2 correction factor is Not present.
;
_exptl_crystal_density_diffrn 1.403
_exptl_crystal_description block
_exptl_crystal_F_000 5412
_exptl_crystal_size_max 0.17
_exptl_crystal_size_mid 0.12
_exptl_crystal_size_min 0.12
_refine_diff_density_max 1.345
_refine_diff_density_min -1.127
_refine_diff_density_rms 0.113
_refine_ls_extinction_method none
_refine_ls_goodness_of_fit_ref 1.034
_refine_ls_hydrogen_treatment constr
_refine_ls_matrix_type full
_refine_ls_number_parameters 372
_refine_ls_number_reflns 6442
_refine_ls_number_restraints 84
_refine_ls_restrained_S_all 1.120
_refine_ls_R_factor_all 0.0651
_refine_ls_R_factor_gt 0.0507
_refine_ls_shift/su_max 0.003
_refine_ls_shift/su_mean 0.000
_refine_ls_structure_factor_coef Fsqd
_refine_ls_weighting_details 'w=1/[\s^2^(Fo^2^)+(0.0823P)^2^+46.3480P] where P=(Fo^2^+2Fc^2^)/3'
_refine_ls_weighting_scheme calc
_refine_ls_wR_factor_gt 0.1404
_refine_ls_wR_factor_ref 0.1534
_reflns_Friedel_coverage 0.000
_reflns_number_gt 5067
_reflns_number_total 6442
_reflns_threshold_expression 'I > 2\s(I)'
_cod_data_source_file d5sc08561f2.cif
_cod_data_source_block xaxa
_cod_depositor_comments 'Adding full bibliography for 1576523--1576527.cif.'
_cod_original_cell_volume 12630.3(10)
_cod_original_sg_symbol_H-M 'R -3'
_cod_database_code 1576523
_shelx_shelxl_version_number 2018/3
_shelx_space_group_comment
;
The symmetry employed for this shelxl refinement is uniquely defined
by the following loop, which should always be used as a source of
symmetry information in preference to the above space-group names.
They are only intended as comments.
;
_olex2_refinement_description
;
1. Fixed Uiso
 At 1.2 times of:
  All C(H) groups, All C(H,H) groups, All N(H) groups
 At 1.5 times of:
  All C(H,H,H) groups, All O(H,H) groups
2. Restrained distances
 C2-S6
 1.82 with sigma of 0.02
 C1-S1
 1.82 with sigma of 0.02
 S1-O1 = S1-O2 = S1-O3
 1.44 with sigma of 0.02
 C2-O7
 2.58 with sigma of 0.02
 C1-O2
 2.56 with sigma of 0.02
 S6-O7 = S6-O8 = S6-O9
 1.44 with sigma of 0.02
 O7-O9
 2.426 with sigma of 0.02
 O1-O3
 2.426 with sigma of 0.02
 S1-O1 \\sim S1-O2 \\sim S1-O3
 with sigma of 0.02
 S6-O7 \\sim S6-O8 \\sim S6-O9
 with sigma of 0.02
 O7-O8 \\sim O8-O9 \\sim O7-O9
 with sigma of 0.04
 O1-O2 \\sim O2-O3 \\sim O1-O3
 with sigma of 0.04
 C1-O1 \\sim C1-O2 \\sim C1-O3
 with sigma of 0.04
 C2-O7 \\sim C2-O8 \\sim C2-O9
 with sigma of 0.04
3. Uiso/Uaniso restraints and constraints
S1 \\sim C1 \\sim O2 \\sim O1 \\sim O3: within 2A with sigma of 0.005 and sigma
for terminal atoms of 0.01 within 2A
O7 \\sim C2 \\sim S6 \\sim O8 \\sim O9: within 2A with sigma of 0.01 and sigma
for terminal atoms of 0.02 within 2A
Uanis(S1) \\sim Ueq: with sigma of 0.005 and sigma for terminal atoms of 0.01
4. Others
 Fixed Sof: C2(0.5) H2A(0.5) H2B(0.5) H2C(0.5) S6(0.5) O7(0.5) O8(0.5) O9(0.5)
 C1(0.5) H1A(0.5) H1B(0.5) H1C(0.5) S1(0.5) O1(0.5) O2(0.5) O3(0.5)
5.a Free rotating group:
 O00C(H00E,H00F)
5.b Secondary CH2 refined with riding coordinates:
 C00B(H00A,H00B), C00I(H00C,H00D)
5.c Aromatic/amide H refined with riding coordinates:
 N007(H007), N008(H008), C00J(H00J), C00K(H00K), C00N(H00N), C00O(H00O),
 C00R(H00R), C00S(H00S), C00T(H00T), C00U(H00U), C00V(H00V), C00W(H00W),
 C00X(H00X), C00Z(H00Z)
5.d Idealised Me refined as rotating group:
 C2(H2A,H2B,H2C), C1(H1A,H1B,H1C)
;
_smtbx_masks_void_probe_radius 1.2
_smtbx_masks_void_truncation_radius 1.2
_olex2_submission_special_instructions 'No special instructions were received'

loop_
_space_group_symop_operation_xyz
'x, y, z'
'-y, x-y, z'
'-x+y, -x, z'
'x+2/3, y+1/3, z+1/3'
'-y+2/3, x-y+1/3, z+1/3'
'-x+y+2/3, -x+1/3, z+1/3'
'x+1/3, y+2/3, z+2/3'
'-y+1/3, x-y+2/3, z+2/3'
'-x+y+1/3, -x+2/3, z+2/3'
'-x, -y, -z'
'y, -x+y, -z'
'x-y, x, -z'
'-x+2/3, -y+1/3, -z+1/3'
'y+2/3, -x+y+1/3, -z+1/3'
'x-y+2/3, x+1/3, -z+1/3'
'-x+1/3, -y+2/3, -z+2/3'
'y+1/3, -x+y+2/3, -z+2/3'
'x-y+1/3, x+2/3, -z+2/3'

loop_
_atom_site_label
_atom_site_type_symbol
_atom_site_fract_x
_atom_site_fract_y
_atom_site_fract_z
_atom_site_U_iso_or_equiv
_atom_site_adp_type
_atom_site_occupancy
_atom_site_site_symmetry_order
_atom_site_calc_flag
_atom_site_refinement_flags_posn
_atom_site_refinement_flags_adp
_atom_site_refinement_flags_occupancy
_atom_site_disorder_assembly
_atom_site_disorder_group
Ag01 Ag 0.76541(2) 0.44427(2) 0.45264(2) 0.03203(12) Uani 1 1 d . . . . .
N003 N 0.72960(18) 0.50794(17) 0.42182(7) 0.0247(6) Uani 1 1 d . . . . .
N004 N 0.83599(18) 0.41355(19) 0.48202(7) 0.0280(6) Uani 1 1 d . . . . .
N005 N 0.666667 0.333333 0.39520(11) 0.0223(10) Uani 1 3 d S T P . .
N006 N 0.666667 0.333333 0.51684(12) 0.0261(10) Uani 1 3 d S T P . .
N007 N 0.88168(19) 0.37774(19) 0.52178(7) 0.0295(7) Uani 1 1 d . . . . .
H007 H 0.883858 0.364521 0.540027 0.035 Uiso 1 1 calc R U . . .
N008 N 0.70145(19) 0.55216(18) 0.38013(7) 0.0281(6) Uani 1 1 d . . . . .
H008 H 0.682100 0.549503 0.362385 0.034 Uiso 1 1 calc R U . . .
C009 C 0.6938(2) 0.4846(2) 0.39592(8) 0.0241(7) Uani 1 1 d . . . . .
C00A C 0.7625(2) 0.5978(2) 0.42333(8) 0.0241(7) Uani 1 1 d . . . . .
C00B C 0.6407(2) 0.3946(2) 0.38400(8) 0.0255(7) Uani 1 1 d . . . . .
H00A H 0.578911 0.372465 0.388801 0.031 Uiso 1 1 calc R U . . .
H00B H 0.646121 0.397083 0.362607 0.031 Uiso 1 1 calc R U . . .
O00C O 0.6333(3) 0.5217(2) 0.32578(8) 0.0617(10) Uani 1 1 d G . . . .
H00E H 0.656693 0.559007 0.311723 0.093 Uiso 1 1 d G U . . .
H00F H 0.596474 0.534239 0.333662 0.093 Uiso 1 1 d G U . . .
C00D C 0.9095(2) 0.4078(2) 0.47466(8) 0.0268(7) Uani 1 1 d . . . . .
C00E C 0.8230(2) 0.3962(2) 0.50997(8) 0.0287(8) Uani 1 1 d . . . . .
C00F C 0.9377(2) 0.3835(2) 0.49985(9) 0.0302(8) Uani 1 1 d . . . . .
C00G C 0.7451(2) 0.6259(2) 0.39684(8) 0.0271(7) Uani 1 1 d . . . . .
C00H C 0.8070(2) 0.7702(2) 0.41473(9) 0.0312(8) Uani 1 1 d . . . . .
C00I C 0.7538(2) 0.3993(2) 0.52738(9) 0.0321(8) Uani 1 1 d . . . . .
H00C H 0.759937 0.388256 0.548040 0.039 Uiso 1 1 calc R U . . .
H00D H 0.760231 0.457778 0.525849 0.039 Uiso 1 1 calc R U . . .
C00J C 0.9540(2) 0.4250(2) 0.44939(9) 0.0309(8) Uani 1 1 d . . . . .
H00J H 0.936903 0.444705 0.432882 0.037 Uiso 1 1 calc R U . . .
C00K C 0.8013(2) 0.6549(2) 0.44601(8) 0.0291(8) Uani 1 1 d . . . . .
H00K H 0.813317 0.636181 0.463807 0.035 Uiso 1 1 calc R U . . .
C00L C 1.0517(2) 0.3832(2) 0.47328(10) 0.0348(9) Uani 1 1 d . . . . .
C00M C 0.8225(2) 0.7420(2) 0.44200(9) 0.0303(8) Uani 1 1 d . . . . .
C00N C 1.0075(2) 0.3697(2) 0.49959(10) 0.0349(9) Uani 1 1 d . . . . .
H00N H 1.024761 0.351891 0.516526 0.042 Uiso 1 1 calc R U . . .
C00O C 0.7678(2) 0.7109(2) 0.39187(9) 0.0331(8) Uani 1 1 d . . . . .
H00O H 0.757410 0.728882 0.373638 0.040 Uiso 1 1 calc R U . . .
C00P C 1.0267(2) 0.4128(2) 0.44824(9) 0.0344(9) Uani 1 1 d . . . . .
C00R C 0.8616(3) 0.9152(2) 0.43435(11) 0.0422(10) Uani 1 1 d . . . . .
H00R H 0.875625 0.973840 0.431944 0.051 Uiso 1 1 calc R U . . .
C00S C 0.8754(3) 0.8870(3) 0.46102(11) 0.0412(10) Uani 1 1 d . . . . .
H00S H 0.897576 0.926771 0.476753 0.049 Uiso 1 1 calc R U . . .
C00T C 0.8280(3) 0.8582(3) 0.41162(11) 0.0405(10) Uani 1 1 d . . . . .
H00T H 0.818480 0.877768 0.393545 0.049 Uiso 1 1 calc R U . . .
C00U C 0.8577(2) 0.8035(3) 0.46505(10) 0.0374(9) Uani 1 1 d . . . . .
H00U H 0.868848 0.786332 0.483315 0.045 Uiso 1 1 calc R U . . .
C00V C 1.0766(3) 0.4285(3) 0.42233(11) 0.0464(11) Uani 1 1 d . . . . .
H00V H 1.062093 0.450557 0.405793 0.056 Uiso 1 1 calc R U . . .
C00W C 1.1224(3) 0.3665(3) 0.47053(12) 0.0464(11) Uani 1 1 d . . . . .
H00W H 1.139130 0.345258 0.486744 0.056 Uiso 1 1 calc R U . . .
C00X C 1.1660(3) 0.3808(3) 0.44489(13) 0.0549(14) Uani 1 1 d . . . . .
H00X H 1.212267 0.368694 0.443471 0.066 Uiso 1 1 calc R U . . .
C00Z C 1.1434(3) 0.4131(3) 0.42051(13) 0.0562(14) Uani 1 1 d . . . . .
H00Z H 1.175036 0.424034 0.402928 0.067 Uiso 1 1 calc R U . . .
C2 C 0.2497(6) 0.0189(5) 0.2888(2) 0.054(3) Uani 0.5 1 d D U P A 1
H2A H 0.221713 0.051298 0.282186 0.081 Uiso 0.5 1 calc R U P A 1
H2B H 0.275074 0.039803 0.308067 0.081 Uiso 0.5 1 calc R U P A 1
H2C H 0.206438 -0.043054 0.289942 0.081 Uiso 0.5 1 calc R U P A 1
S6 S 0.3179(4) 0.0317(3) 0.26851(9) 0.0457(10) Uani 0.5 1 d D U P A 1
O7 O 0.2959(5) 0.0312(5) 0.23690(15) 0.058(2) Uani 0.5 1 d D U P A 1
O8 O 0.4030(6) 0.1108(6) 0.2724(2) 0.054(3) Uani 0.5 1 d D U P A 1
O9 O 0.3332(9) -0.0526(7) 0.2723(3) 0.087(4) Uani 0.5 1 d D U P A 1
C1 C 0.3984(9) 0.0773(8) 0.2299(3) 0.093(4) Uani 0.5 1 d D U P B 2
H1A H 0.451948 0.076973 0.234554 0.139 Uiso 0.5 1 calc R U P B 2
H1B H 0.412384 0.136380 0.224691 0.139 Uiso 0.5 1 calc R U P B 2
H1C H 0.369375 0.038252 0.213511 0.139 Uiso 0.5 1 calc R U P B 2
S1 S 0.3293(4) 0.0422(4) 0.26009(13) 0.0646(14) Uani 0.5 1 d D U P B 2
O1 O 0.3330(12) -0.0423(9) 0.2626(5) 0.155(6) Uani 0.5 1 d D U P B 2
O2 O 0.3775(8) 0.1085(9) 0.2805(3) 0.085(4) Uani 0.5 1 d D U P B 2
O3 O 0.2503(5) 0.0290(5) 0.24779(17) 0.0523(17) Uani 0.5 1 d D U P B 2

loop_
_atom_site_aniso_label
_atom_site_aniso_U_11
_atom_site_aniso_U_22
_atom_site_aniso_U_33
_atom_site_aniso_U_23
_atom_site_aniso_U_13
_atom_site_aniso_U_12
Ag01 0.03751(18) 0.03458(17) 0.0310(2) 0.00030(11) -0.00634(11) 0.02326(13)
N003 0.0250(13) 0.0232(13) 0.0273(16) -0.0005(11) -0.0026(12) 0.0131(11)
N004 0.0247(14) 0.0287(14) 0.0302(18) 0.0001(12) -0.0055(12) 0.0131(12)
N005 0.0202(13) 0.0202(13) 0.027(3) 0.000 0.000 0.0101(7)
N006 0.0263(15) 0.0263(15) 0.026(3) 0.000 0.000 0.0131(7)
N007 0.0302(15) 0.0302(15) 0.0268(17) -0.0021(12) -0.0072(13) 0.0141(12)
N008 0.0340(15) 0.0251(14) 0.0254(17) 0.0013(12) -0.0006(13) 0.0149(12)
C009 0.0220(15) 0.0259(16) 0.0269(19) 0.0040(13) 0.0024(13) 0.0137(13)
C00A 0.0213(15) 0.0224(15) 0.0285(19) 0.0022(13) 0.0015(13) 0.0109(12)
C00B 0.0231(15) 0.0250(16) 0.030(2) -0.0011(14) -0.0032(14) 0.0128(13)
O00C 0.060(2) 0.062(2) 0.043(2) 0.0080(17) -0.0107(17) 0.0154(18)
C00D 0.0228(15) 0.0214(15) 0.033(2) -0.0023(14) -0.0063(14) 0.0090(13)
C00E 0.0277(16) 0.0230(16) 0.031(2) -0.0019(14) -0.0074(15) 0.0097(13)
C00F 0.0261(16) 0.0247(16) 0.035(2) -0.0039(15) -0.0033(15) 0.0089(13)
C00G 0.0287(16) 0.0256(16) 0.027(2) 0.0023(14) 0.0030(14) 0.0139(14)
C00H 0.0271(17) 0.0277(17) 0.039(2) -0.0021(15) 0.0020(15) 0.0139(14)
C00I 0.0304(18) 0.0351(19) 0.029(2) -0.0069(16) -0.0056(15) 0.0153(15)
C00J 0.0278(17) 0.0270(17) 0.030(2) -0.0045(15) -0.0054(15) 0.0079(14)
C00K 0.0264(16) 0.0320(17) 0.029(2) -0.0004(15) -0.0002(14) 0.0148(14)
C00L 0.0266(17) 0.0272(17) 0.048(3) -0.0127(17) -0.0105(17) 0.0112(14)
C00M 0.0210(15) 0.0288(17) 0.039(2) -0.0053(15) 0.0011(15) 0.0112(13)
C00N 0.0306(18) 0.0328(18) 0.043(2) -0.0088(17) -0.0151(17) 0.0174(15)
C00O 0.0353(19) 0.0281(17) 0.037(2) 0.0043(16) -0.0001(16) 0.0166(15)
C00P 0.0266(17) 0.0255(17) 0.041(2) -0.0087(16) 0.0001(16) 0.0054(14)
C00R 0.0328(19) 0.0233(17) 0.067(3) -0.0071(18) 0.0000(19) 0.0109(15)
C00S 0.0304(18) 0.033(2) 0.054(3) -0.0117(19) 0.0008(18) 0.0114(16)
C00T 0.037(2) 0.0292(18) 0.056(3) 0.0002(18) -0.0003(19) 0.0170(16)
C00U 0.0299(18) 0.037(2) 0.041(2) -0.0064(17) -0.0014(17) 0.0136(16)
C00V 0.034(2) 0.038(2) 0.054(3) -0.010(2) 0.0047(19) 0.0071(17)
C00W 0.0292(19) 0.038(2) 0.072(3) -0.019(2) -0.015(2) 0.0160(17)
C00X 0.029(2) 0.054(3) 0.080(4) -0.027(3) -0.004(2) 0.019(2)
C00Z 0.032(2) 0.050(3) 0.072(4) -0.016(2) 0.012(2) 0.0087(19)
C2 0.067(6) 0.032(4) 0.060(6) 0.006(4) 0.037(5) 0.023(4)
S6 0.0535(18) 0.0292(14) 0.0374(17) 0.0040(12) -0.0162(13) 0.0078(11)
O7 0.064(5) 0.046(4) 0.048(5) 0.000(3) -0.036(4) 0.016(4)
O8 0.045(5) 0.030(3) 0.058(6) 0.008(4) -0.017(4) -0.003(3)
O9 0.079(6) 0.059(5) 0.136(10) 0.041(6) 0.005(6) 0.044(5)
C1 0.077(6) 0.065(6) 0.121(8) 0.009(6) -0.011(6) 0.024(5)
S1 0.064(2) 0.045(2) 0.093(3) -0.015(2) -0.038(2) 0.0332(18)
O1 0.128(8) 0.110(9) 0.163(9) -0.014(8) -0.024(8) 0.011(7)
O2 0.082(7) 0.076(6) 0.087(7) -0.039(5) -0.040(6) 0.033(5)
O3 0.059(4) 0.043(3) 0.047(4) -0.005(3) -0.013(3) 0.020(3)

loop_
_atom_type_symbol
_atom_type_description
_atom_type_scat_dispersion_real
_atom_type_scat_dispersion_imag
_atom_type_scat_source
C C 0.0033 0.0016 'International Tables Vol C Tables 4.2.6.8 and 6.1.1.4'
H H 0.0000 0.0000 'International Tables Vol C Tables 4.2.6.8 and 6.1.1.4'
Ag Ag -0.8971 1.1015 'International Tables Vol C Tables 4.2.6.8 and 6.1.1.4'
N N 0.0061 0.0033 'International Tables Vol C Tables 4.2.6.8 and 6.1.1.4'
O O 0.0106 0.0060 'International Tables Vol C Tables 4.2.6.8 and 6.1.1.4'
S S 0.1246 0.1234 'International Tables Vol C Tables 4.2.6.8 and 6.1.1.4'

loop_
_geom_angle_atom_site_label_1
_geom_angle_atom_site_label_2
_geom_angle_atom_site_label_3
_geom_angle
_geom_angle_site_symmetry_1
_geom_angle_site_symmetry_3
_geom_angle_publ_flag
Ag01 Ag01 Ag01 60.0 3_665 2_655 ?
N003 Ag01 Ag01 78.95(8) . 2_655 ?
N003 Ag01 Ag01 121.38(8) . 3_665 ?
N004 Ag01 Ag01 72.69(8) . 3_665 ?
N004 Ag01 Ag01 117.37(8) . 2_655 ?
N004 Ag01 N003 163.41(11) . . ?
C009 N003 Ag01 132.2(2) . . ?
C009 N003 C00A 105.3(3) . . ?
C00A N003 Ag01 120.9(2) . . ?
C00D N004 Ag01 124.3(2) . . ?
C00E N004 Ag01 129.4(2) . . ?
C00E N004 C00D 106.3(3) . . ?
C00B N005 C00B 108.4(2) 3_665 . ?
C00B N005 C00B 108.4(2) 2_655 . ?
C00B N005 C00B 108.4(2) 3_665 2_655 ?
C00I N006 C00I 109.8(2) 3_665 . ?
C00I N006 C00I 109.8(2) 2_655 . ?
C00I N006 C00I 109.8(2) 3_665 2_655 ?
C00E N007 H007 126.2 . . ?
C00E N007 C00F 107.5(3) . . ?
C00F N007 H007 126.2 . . ?
C009 N008 H008 126.2 . . ?
C009 N008 C00G 107.6(3) . . ?
C00G N008 H008 126.2 . . ?
N003 C009 N008 113.0(3) . . ?
N003 C009 C00B 128.0(3) . . ?
N008 C009 C00B 118.8(3) . . ?
N003 C00A C00G 108.6(3) . . ?
C00K C00A N003 130.3(3) . . ?
C00K C00A C00G 120.9(3) . . ?
N005 C00B C009 113.5(3) . . ?
N005 C00B H00A 108.9 . . ?
N005 C00B H00B 108.9 . . ?
C009 C00B H00A 108.9 . . ?
C009 C00B H00B 108.9 . . ?
H00A C00B H00B 107.7 . . ?
H00E O00C H00F 104.5 . . ?
N004 C00D C00F 108.0(3) . . ?
C00J C00D N004 130.7(3) . . ?
C00J C00D C00F 121.2(3) . . ?
N004 C00E N007 112.5(3) . . ?
N004 C00E C00I 124.6(3) . . ?
N007 C00E C00I 122.8(4) . . ?
N007 C00F C00D 105.6(3) . . ?
C00N C00F N007 132.1(4) . . ?
C00N C00F C00D 122.3(4) . . ?
N008 C00G C00A 105.5(3) . . ?
C00O C00G N008 132.0(4) . . ?
C00O C00G C00A 122.5(3) . . ?
C00O C00H C00M 120.4(3) . . ?
C00O C00H C00T 120.6(4) . . ?
C00T C00H C00M 118.9(4) . . ?
N006 C00I C00E 110.4(3) . . ?
N006 C00I H00C 109.6 . . ?
N006 C00I H00D 109.6 . . ?
C00E C00I H00C 109.6 . . ?
C00E C00I H00D 109.6 . . ?
H00C C00I H00D 108.1 . . ?
C00D C00J H00J 120.9 . . ?
C00D C00J C00P 118.3(4) . . ?
C00P C00J H00J 120.9 . . ?
C00A C00K H00K 121.0 . . ?
C00A C00K C00M 118.0(3) . . ?
C00M C00K H00K 121.0 . . ?
C00N C00L C00P 120.8(3) . . ?
C00N C00L C00W 121.1(4) . . ?
C00P C00L C00W 118.1(4) . . ?
C00K C00M C00H 120.5(3) . . ?
C00K C00M C00U 121.2(4) . . ?
C00U C00M C00H 118.3(3) . . ?
C00F C00N C00L 117.1(4) . . ?
C00F C00N H00N 121.5 . . ?
C00L C00N H00N 121.5 . . ?
C00G C00O C00H 117.6(4) . . ?
C00G C00O H00O 121.2 . . ?
C00H C00O H00O 121.2 . . ?
C00J C00P C00L 120.2(4) . . ?
C00J C00P C00V 121.8(4) . . ?
C00L C00P C00V 118.0(4) . . ?
C00S C00R H00R 120.0 . . ?
C00T C00R H00R 120.0 . . ?
C00T C00R C00S 120.0(4) . . ?
C00R C00S H00S 119.2 . . ?
C00U C00S C00R 121.5(4) . . ?
C00U C00S H00S 119.2 . . ?
C00H C00T H00T 119.6 . . ?
C00R C00T C00H 120.9(4) . . ?
C00R C00T H00T 119.6 . . ?
C00M C00U H00U 119.8 . . ?
C00S C00U C00M 120.4(4) . . ?
C00S C00U H00U 119.8 . . ?
C00P C00V H00V 118.8 . . ?
C00Z C00V C00P 122.4(5) . . ?
C00Z C00V H00V 118.8 . . ?
C00L C00W H00W 119.6 . . ?
C00X C00W C00L 120.9(5) . . ?
C00X C00W H00W 119.6 . . ?
C00W C00X H00X 119.5 . . ?
C00W C00X C00Z 120.9(4) . . ?
C00Z C00X H00X 119.5 . . ?
C00V C00Z C00X 119.6(5) . . ?
C00V C00Z H00Z 120.2 . . ?
C00X C00Z H00Z 120.2 . . ?
H2A C2 H2B 109.5 . . ?
H2A C2 H2C 109.5 . . ?
H2B C2 H2C 109.5 . . ?
S6 C2 H2A 109.5 . . ?
S6 C2 H2B 109.5 . . ?
S6 C2 H2C 109.5 . . ?
C2 S6 O7 115.4(7) . . ?
C2 S6 O8 116.6(7) . . ?
C2 S6 O9 106.9(6) . . ?
O7 S6 O9 104.7(6) . . ?
O8 S6 O7 105.2(6) . . ?
O8 S6 O9 107.1(8) . . ?
H1A C1 H1B 109.5 . . ?
H1A C1 H1C 109.5 . . ?
H1B C1 H1C 109.5 . . ?
S1 C1 H1A 109.5 . . ?
S1 C1 H1B 109.5 . . ?
S1 C1 H1C 109.5 . . ?
O1 S1 C1 92.5(9) . . ?
O2 S1 C1 102.0(7) . . ?
O2 S1 O1 117.3(10) . . ?
O2 S1 O3 122.7(8) . . ?
O3 S1 C1 101.5(6) . . ?
O3 S1 O1 112.9(8) . . ?

loop_
_geom_bond_atom_site_label_1
_geom_bond_atom_site_label_2
_geom_bond_distance
_geom_bond_site_symmetry_2
_geom_bond_publ_flag
Ag01 Ag01 3.2455(5) 2_655 ?
Ag01 Ag01 3.2454(5) 3_665 ?
Ag01 N003 2.104(3) . ?
Ag01 N004 2.096(3) . ?
N003 C009 1.319(5) . ?
N003 C00A 1.402(4) . ?
N004 C00D 1.403(4) . ?
N004 C00E 1.319(5) . ?
N005 C00B 1.473(4) . ?
N005 C00B 1.473(4) 3_665 ?
N005 C00B 1.473(4) 2_655 ?
N006 C00I 1.481(4) 3_665 ?
N006 C00I 1.481(4) . ?
N006 C00I 1.481(4) 2_655 ?
N007 H007 0.8800 . ?
N007 C00E 1.355(5) . ?
N007 C00F 1.387(5) . ?
N008 H008 0.8800 . ?
N008 C009 1.351(4) . ?
N008 C00G 1.377(5) . ?
C009 C00B 1.498(5) . ?
C00A C00G 1.412(5) . ?
C00A C00K 1.378(5) . ?
C00B H00A 0.9900 . ?
C00B H00B 0.9900 . ?
O00C H00E 0.8700 . ?
O00C H00F 0.8700 . ?
C00D C00F 1.416(5) . ?
C00D C00J 1.356(5) . ?
C00E C00I 1.494(5) . ?
C00F C00N 1.380(5) . ?
C00G C00O 1.375(5) . ?
C00H C00M 1.431(6) . ?
C00H C00O 1.405(5) . ?
C00H C00T 1.423(5) . ?
C00I H00C 0.9900 . ?
C00I H00D 0.9900 . ?
C00J H00J 0.9500 . ?
C00J C00P 1.413(5) . ?
C00K H00K 0.9500 . ?
C00K C00M 1.410(5) . ?
C00L C00N 1.400(6) . ?
C00L C00P 1.430(6) . ?
C00L C00W 1.435(5) . ?
C00M C00U 1.426(5) . ?
C00N H00N 0.9500 . ?
C00O H00O 0.9500 . ?
C00P C00V 1.430(6) . ?
C00R H00R 0.9500 . ?
C00R C00S 1.395(7) . ?
C00R C00T 1.370(6) . ?
C00S H00S 0.9500 . ?
C00S C00U 1.369(6) . ?
C00T H00T 0.9500 . ?
C00U H00U 0.9500 . ?
C00V H00V 0.9500 . ?
C00V C00Z 1.349(7) . ?
C00W H00W 0.9500 . ?
C00W C00X 1.367(7) . ?
C00X H00X 0.9500 . ?
C00X C00Z 1.410(8) . ?
C00Z H00Z 0.9500 . ?
C2 H2A 0.9800 . ?
C2 H2B 0.9800 . ?
C2 H2C 0.9800 . ?
C2 S6 1.457(9) . ?
S6 O7 1.508(7) . ?
S6 O8 1.474(8) . ?
S6 O9 1.663(8) . ?
C1 H1A 0.9800 . ?
C1 H1B 0.9800 . ?
C1 H1C 0.9800 . ?
C1 S1 1.753(12) . ?
S1 O1 1.542(10) . ?
S1 O2 1.416(10) . ?
S1 O3 1.421(8) . ?

loop_
_geom_torsion_atom_site_label_1
_geom_torsion_atom_site_label_2
_geom_torsion_atom_site_label_3
_geom_torsion_atom_site_label_4
_geom_torsion
_geom_torsion_site_symmetry_1
_geom_torsion_site_symmetry_2
_geom_torsion_site_symmetry_3
_geom_torsion_site_symmetry_4
_geom_torsion_publ_flag
Ag01 N003 C009 N008 -164.1(2) . . . . ?
Ag01 N003 C009 C00B 22.1(5) . . . . ?
Ag01 N003 C00A C00G 166.2(2) . . . . ?
Ag01 N003 C00A C00K -17.8(5) . . . . ?
Ag01 N004 C00D C00F -178.4(2) . . . . ?
Ag01 N004 C00D C00J 5.0(5) . . . . ?
Ag01 N004 C00E N007 179.0(2) . . . . ?
Ag01 N004 C00E C00I -3.1(5) . . . . ?
N003 C009 C00B N005 -32.2(5) . . . . ?
N003 C00A C00G N008 0.5(4) . . . . ?
N003 C00A C00G C00O 178.5(3) . . . . ?
N003 C00A C00K C00M -175.3(3) . . . . ?
N004 C00D C00F N007 -1.6(4) . . . . ?
N004 C00D C00F C00N 178.0(3) . . . . ?
N004 C00D C00J C00P -179.8(3) . . . . ?
N004 C00E C00I N006 63.6(5) . . . . ?
N007 C00E C00I N006 -118.7(4) . . . . ?
N007 C00F C00N C00L -178.8(4) . . . . ?
N008 C009 C00B N005 154.3(3) . . . . ?
N008 C00G C00O C00H 175.1(4) . . . . ?
C009 N003 C00A C00G -0.8(4) . . . . ?
C009 N003 C00A C00K 175.2(3) . . . . ?
C009 N008 C00G C00A 0.0(4) . . . . ?
C009 N008 C00G C00O -177.8(4) . . . . ?
C00A N003 C009 N008 0.8(4) . . . . ?
C00A N003 C009 C00B -173.0(3) . . . . ?
C00A C00G C00O C00H -2.4(5) . . . . ?
C00A C00K C00M C00H -2.3(5) . . . . ?
C00A C00K C00M C00U 176.0(3) . . . . ?
C00B N005 C00B C009 -67.5(5) 3_665 . . . ?
C00B N005 C00B C009 175.1(3) 2_655 . . . ?
C00D N004 C00E N007 -1.1(4) . . . . ?
C00D N004 C00E C00I 176.9(3) . . . . ?
C00D C00F C00N C00L 1.7(5) . . . . ?
C00D C00J C00P C00L -0.1(5) . . . . ?
C00D C00J C00P C00V 179.3(3) . . . . ?
C00E N004 C00D C00F 1.7(4) . . . . ?
C00E N004 C00D C00J -175.0(4) . . . . ?
C00E N007 C00F C00D 1.0(4) . . . . ?
C00E N007 C00F C00N -178.6(4) . . . . ?
C00F N007 C00E N004 0.1(4) . . . . ?
C00F N007 C00E C00I -177.9(3) . . . . ?
C00F C00D C00J C00P 3.9(5) . . . . ?
C00G N008 C009 N003 -0.5(4) . . . . ?
C00G N008 C009 C00B 173.9(3) . . . . ?
C00G C00A C00K C00M 0.3(5) . . . . ?
C00H C00M C00U C00S 0.4(5) . . . . ?
C00I N006 C00I C00E -162.2(3) 2_655 . . . ?
C00I N006 C00I C00E 77.1(5) 3_665 . . . ?
C00J C00D C00F N007 175.4(3) . . . . ?
C00J C00D C00F C00N -4.9(5) . . . . ?
C00J C00P C00V C00Z -176.7(4) . . . . ?
C00K C00A C00G N008 -176.0(3) . . . . ?
C00K C00A C00G C00O 2.1(5) . . . . ?
C00K C00M C00U C00S -178.0(4) . . . . ?
C00L C00P C00V C00Z 2.6(6) . . . . ?
C00L C00W C00X C00Z 0.7(7) . . . . ?
C00M C00H C00O C00G 0.3(5) . . . . ?
C00M C00H C00T C00R -0.7(6) . . . . ?
C00N C00L C00P C00J -3.0(5) . . . . ?
C00N C00L C00P C00V 177.6(3) . . . . ?
C00N C00L C00W C00X -179.2(4) . . . . ?
C00O C00H C00M C00K 2.0(5) . . . . ?
C00O C00H C00M C00U -176.4(3) . . . . ?
C00O C00H C00T C00R 176.3(4) . . . . ?
C00P C00L C00N C00F 2.1(5) . . . . ?
C00P C00L C00W C00X 1.7(6) . . . . ?
C00P C00V C00Z C00X -0.3(7) . . . . ?
C00R C00S C00U C00M -1.4(6) . . . . ?
C00S C00R C00T C00H -0.3(6) . . . . ?
C00T C00H C00M C00K 179.0(3) . . . . ?
C00T C00H C00M C00U 0.6(5) . . . . ?
C00T C00H C00O C00G -176.6(4) . . . . ?
C00T C00R C00S C00U 1.4(6) . . . . ?
C00W C00L C00N C00F -177.0(3) . . . . ?
C00W C00L C00P C00J 176.1(3) . . . . ?
C00W C00L C00P C00V -3.3(5) . . . . ?
C00W C00X C00Z C00V -1.4(7) . . . . ?

loop_
_smtbx_masks_void_nr
_smtbx_masks_void_average_x
_smtbx_masks_void_average_y
_smtbx_masks_void_average_z
_smtbx_masks_void_volume
_smtbx_masks_void_count_electrons
_smtbx_masks_void_content
1 -0.212 -0.899 0.333 812.2 190.9 ?
2 -0.307 -0.975 0.667 812.2 190.9 ?
3 -0.025 0.208 0.528 8.8 0.0 ?
4 -0.688 -0.128 0.000 812.2 190.9 ?
5 0.025 0.792 0.472 8.8 0.0 ?
6 0.100 0.642 0.139 8.8 0.0 ?
7 0.125 0.434 0.194 8.8 0.0 ?
8 0.208 0.233 0.472 8.8 0.0 ?
9 0.233 0.025 0.528 8.8 0.0 ?
10 0.309 0.875 0.194 8.8 0.0 ?
11 0.358 0.458 0.139 8.8 0.0 ?
12 0.434 0.309 0.806 8.8 0.0 ?
13 0.458 0.100 0.861 8.8 0.0 ?
14 0.542 0.900 0.139 8.8 0.0 ?
15 0.566 0.691 0.194 8.8 0.0 ?
16 0.642 0.542 0.861 8.8 0.0 ?
17 0.691 0.125 0.806 8.8 0.0 ?
18 0.767 0.975 0.472 8.8 0.0 ?
19 0.792 0.767 0.528 8.8 0.0 ?
20 0.875 0.566 0.806 8.8 0.0 ?
21 0.900 0.358 0.861 8.8 0.0 ?
